data_7109075
loop_
_publ_author_name
'Feijun Wang'
'Feng Chen'
'Mingliang Qu'
'Teng Li'
'Yunlong Liu'
'Min Shi'

_publ_section_title
;
 A Pd(II)-catalyzed asymmetric approach toward chiral [3.3.1]-bicyclic
 ketals using 2-hydroxyphenylboronic acid as a pro-bis(nucleophile)
;
_journal_name_full Chem.Commun.
_journal_page_first 3360
_journal_paper_doi 10.1039/c3cc00295k
_journal_volume 49
_journal_year 2013
_chemical_absolute_configuration ad
_chemical_formula_sum 'C21 H15 Br O2'
_chemical_formula_weight 379.24
_chemical_name_systematic
;
?
;
_space_group_IT_number 19
_symmetry_cell_setting orthorhombic
_symmetry_space_group_name_Hall 'P 2ac 2ab'
_symmetry_space_group_name_H-M 'P 21 21 21'
_atom_sites_solution_hydrogens geom
_atom_sites_solution_primary direct
_atom_sites_solution_secondary difmap
_audit_creation_method SHELXL-97
_cell_angle_alpha 90.00
_cell_angle_beta 90.00
_cell_angle_gamma 90.00
_cell_formula_units_Z 4
_cell_length_a 5.9409(6)
_cell_length_b 10.8264(12)
_cell_length_c 25.900(3)
_cell_measurement_reflns_used 3595
_cell_measurement_temperature 293(2)
_cell_measurement_theta_max 47.203
_cell_measurement_theta_min 4.896
_cell_volume 1665.9(3)
_computing_cell_refinement 'Bruker SMART'
_computing_data_collection 'Bruker SMART'
_computing_data_reduction 'Bruker SHELXTL'
_computing_molecular_graphics 'Bruker SHELXTL'
_computing_publication_material 'Bruker SHELXTL'
_computing_structure_refinement 'SHELXL-97 (Sheldrick, 1997)'
_computing_structure_solution 'SHELXS-97 (Sheldrick, 1990)'
_diffrn_ambient_temperature 293(2)
_diffrn_measured_fraction_theta_full 0.999
_diffrn_measured_fraction_theta_max 0.999
_diffrn_measurement_device_type 'CCD area detector'
_diffrn_measurement_method 'phi and omega scans'
_diffrn_radiation_monochromator graphite
_diffrn_radiation_source 'fine-focus sealed tube'
_diffrn_radiation_type MoK\a
_diffrn_radiation_wavelength 0.71073
_diffrn_reflns_av_R_equivalents 0.0818
_diffrn_reflns_av_sigmaI/netI 0.0666
_diffrn_reflns_limit_h_max 7
_diffrn_reflns_limit_h_min -7
_diffrn_reflns_limit_k_max 11
_diffrn_reflns_limit_k_min -13
_diffrn_reflns_limit_l_max 31
_diffrn_reflns_limit_l_min -31
_diffrn_reflns_number 10066
_diffrn_reflns_theta_full 26.00
_diffrn_reflns_theta_max 26.00
_diffrn_reflns_theta_min 2.04
_exptl_absorpt_coefficient_mu 2.477
_exptl_absorpt_correction_T_max 1.00000
_exptl_absorpt_correction_T_min 0.21692
_exptl_absorpt_correction_type empirical
_exptl_absorpt_process_details sadabs
_exptl_crystal_colour colorless
_exptl_crystal_density_diffrn 1.512
_exptl_crystal_density_method 'not measured'
_exptl_crystal_description prismatic
_exptl_crystal_F_000 768
_exptl_crystal_size_max 0.311
_exptl_crystal_size_mid 0.256
_exptl_crystal_size_min 0.147
_refine_diff_density_max 0.500
_refine_diff_density_min -0.247
_refine_diff_density_rms 0.055
_refine_ls_abs_structure_details 'Flack H D (1983), Acta Cryst. A39, 876-881'
_refine_ls_abs_structure_Flack 0.010(11)
_refine_ls_extinction_method none
_refine_ls_goodness_of_fit_ref 1.009
_refine_ls_hydrogen_treatment constr
_refine_ls_matrix_type full
_refine_ls_number_parameters 217
_refine_ls_number_reflns 3275
_refine_ls_number_restraints 0
_refine_ls_restrained_S_all 1.009
_refine_ls_R_factor_all 0.0517
_refine_ls_R_factor_gt 0.0422
_refine_ls_shift/su_max 0.000
_refine_ls_shift/su_mean 0.000
_refine_ls_structure_factor_coef Fsqd
_refine_ls_weighting_details 'calc w=1/[\s^2^(Fo^2^)+(0.0446P)^2^+0.0000P] where P=(Fo^2^+2Fc^2^)/3'
_refine_ls_weighting_scheme calc
_refine_ls_wR_factor_gt 0.0951
_refine_ls_wR_factor_ref 0.0994
_reflns_number_gt 2769
_reflns_number_total 3275
_reflns_threshold_expression >2sigma(I)
_cod_data_source_file c3cc00295k.txt
_cod_data_source_block cd212526
_cod_original_cell_volume 1665.8(3)
_cod_original_sg_symbol_H-M P2(1)2(1)2(1)
_cod_database_code 7109075

loop_
_symmetry_equiv_pos_as_xyz
'x, y, z'
'-x+1/2, -y, z+1/2'
'-x, y+1/2, -z+1/2'
'x+1/2, -y+1/2, -z'

loop_
_atom_site_label
_atom_site_type_symbol
_atom_site_fract_x
_atom_site_fract_y
_atom_site_fract_z
_atom_site_U_iso_or_equiv
_atom_site_adp_type
_atom_site_occupancy
_atom_site_symmetry_multiplicity
_atom_site_calc_flag
_atom_site_refinement_flags
Br1 Br 0.59992(7) 0.05840(3) -0.002089(13) 0.06326(16) Uani 1 1 d .
O1 O 1.1351(4) 0.5254(2) 0.15956(8) 0.0464(6) Uani 1 1 d .
O2 O 1.1547(4) 0.3126(2) 0.15949(8) 0.0439(6) Uani 1 1 d .
C1 C 0.9815(6) 0.5801(3) 0.12687(11) 0.0405(7) Uani 1 1 d .
C2 C 1.0461(6) 0.6899(4) 0.10495(12) 0.0521(9) Uani 1 1 d .
H2 H 1.1852 0.7244 0.1129 0.062 Uiso 1 1 calc R
C3 C 0.9026(9) 0.7488(3) 0.07100(15) 0.0659(11) Uani 1 1 d .
H3 H 0.9463 0.8228 0.0558 0.079 Uiso 1 1 calc R
C4 C 0.6962(8) 0.6991(4) 0.05948(14) 0.0638(11) Uani 1 1 d .
H4 H 0.5993 0.7398 0.0370 0.077 Uiso 1 1 calc R
C5 C 0.6335(6) 0.5880(4) 0.08153(12) 0.0532(9) Uani 1 1 d .
H5 H 0.4953 0.5530 0.0731 0.064 Uiso 1 1 calc R
C6 C 0.7744(5) 0.5280(3) 0.11620(11) 0.0394(7) Uani 1 1 d .
C7 C 0.7135(5) 0.4090(3) 0.14223(11) 0.0392(7) Uani 1 1 d .
H7 H 0.5497 0.4026 0.1457 0.047 Uiso 1 1 calc R
C8 C 0.8226(5) 0.4096(3) 0.19543(11) 0.0410(8) Uani 1 1 d .
H8A H 0.7700 0.4798 0.2153 0.049 Uiso 1 1 calc R
H8B H 0.7845 0.3346 0.2140 0.049 Uiso 1 1 calc R
C9 C 1.0754(5) 0.4176(3) 0.18748(11) 0.0386(7) Uani 1 1 d .
C10 C 1.0181(5) 0.2588(3) 0.12334(11) 0.0370(7) Uani 1 1 d .
C11 C 0.8030(5) 0.2996(3) 0.11240(11) 0.0355(7) Uani 1 1 d .
C12 C 0.6813(5) 0.2411(3) 0.07424(12) 0.0380(8) Uani 1 1 d .
H12 H 0.5377 0.2688 0.0659 0.046 Uiso 1 1 calc R
C13 C 0.7722(6) 0.1418(3) 0.04846(11) 0.0418(8) Uani 1 1 d .
C14 C 0.9863(6) 0.1005(3) 0.05932(12) 0.0461(8) Uani 1 1 d .
H14 H 1.0476 0.0345 0.0412 0.055 Uiso 1 1 calc R
C15 C 1.1081(6) 0.1585(3) 0.09745(11) 0.0427(8) Uani 1 1 d .
H15 H 1.2513 0.1303 0.1058 0.051 Uiso 1 1 calc R
C16 C 1.2085(6) 0.4201(3) 0.23712(11) 0.0432(8) Uani 1 1 d .
C17 C 1.2640(8) 0.5302(4) 0.25986(14) 0.0695(12) Uani 1 1 d .
H17 H 1.2238 0.6041 0.2441 0.083 Uiso 1 1 calc R
C18 C 1.3805(10) 0.5318(5) 0.30651(17) 0.0884(16) Uani 1 1 d .
H18 H 1.4163 0.6068 0.3219 0.106 Uiso 1 1 calc R
C19 C 1.4418(8) 0.4247(5) 0.32951(14) 0.0755(13) Uani 1 1 d .
H19 H 1.5207 0.4262 0.3605 0.091 Uiso 1 1 calc R
C20 C 1.3879(8) 0.3147(5) 0.30713(15) 0.0764(13) Uani 1 1 d .
H20 H 1.4290 0.2410 0.3230 0.092 Uiso 1 1 calc R
C21 C 1.2724(7) 0.3128(4) 0.26105(13) 0.0607(11) Uani 1 1 d .
H21 H 1.2372 0.2374 0.2459 0.073 Uiso 1 1 calc R

loop_
_atom_site_aniso_label
_atom_site_aniso_U_11
_atom_site_aniso_U_22
_atom_site_aniso_U_33
_atom_site_aniso_U_23
_atom_site_aniso_U_13
_atom_site_aniso_U_12
Br1 0.0650(2) 0.0652(3) 0.0596(2) -0.0182(2) -0.0188(2) -0.00272(18)
O1 0.0369(12) 0.0512(14) 0.0513(12) 0.0111(11) -0.0029(10) -0.0091(12)
O2 0.0332(11) 0.0536(14) 0.0448(11) -0.0146(11) -0.0038(9) -0.0001(11)
C1 0.0421(17) 0.0408(19) 0.0384(15) -0.0014(15) 0.0051(13) 0.0018(17)
C2 0.058(2) 0.049(2) 0.0491(19) -0.0028(17) 0.0047(16) -0.0064(19)
C3 0.095(3) 0.048(2) 0.055(2) 0.0071(17) 0.005(2) 0.008(3)
C4 0.084(3) 0.056(2) 0.051(2) 0.0020(19) -0.015(2) 0.017(2)
C5 0.055(2) 0.057(2) 0.0477(17) -0.0119(17) -0.0096(17) 0.013(2)
C6 0.0390(17) 0.0429(18) 0.0362(15) -0.0059(13) 0.0022(13) 0.0070(16)
C7 0.0268(14) 0.0475(19) 0.0433(15) -0.0051(14) 0.0025(12) -0.0001(15)
C8 0.0358(16) 0.049(2) 0.0381(15) -0.0005(14) 0.0094(13) -0.0017(16)
C9 0.0341(16) 0.045(2) 0.0364(14) -0.0014(14) 0.0009(12) -0.0026(16)
C10 0.0341(15) 0.043(2) 0.0342(15) 0.0032(14) 0.0000(12) -0.0061(15)
C11 0.0304(15) 0.0400(17) 0.0361(16) 0.0027(13) 0.0062(12) -0.0053(15)
C12 0.0311(15) 0.0396(19) 0.0432(17) 0.0016(14) -0.0039(12) -0.0039(15)
C13 0.0448(19) 0.0403(19) 0.0402(16) -0.0005(14) -0.0070(14) -0.0133(16)
C14 0.0498(19) 0.0358(18) 0.0527(18) -0.0022(15) -0.0002(16) -0.0024(17)
C15 0.0353(16) 0.0417(19) 0.0512(17) 0.0002(15) -0.0028(15) -0.0017(17)
C16 0.0394(17) 0.055(2) 0.0356(15) -0.0018(15) 0.0029(13) -0.0024(18)
C17 0.083(3) 0.060(3) 0.066(2) -0.020(2) -0.028(2) 0.025(3)
C18 0.107(4) 0.087(3) 0.071(3) -0.039(3) -0.036(3) 0.025(3)
C19 0.079(3) 0.105(4) 0.042(2) -0.002(2) -0.0188(19) -0.007(3)
C20 0.088(3) 0.083(3) 0.058(2) 0.033(2) -0.022(2) -0.020(3)
C21 0.074(3) 0.057(2) 0.051(2) 0.0091(18) -0.0098(19) -0.020(2)

loop_
_atom_type_symbol
_atom_type_description
_atom_type_scat_dispersion_real
_atom_type_scat_dispersion_imag
_atom_type_scat_source
C C 0.0033 0.0016 'International Tables Vol C Tables 4.2.6.8 and 6.1.1.4'
H H 0.0000 0.0000 'International Tables Vol C Tables 4.2.6.8 and 6.1.1.4'
O O 0.0106 0.0060 'International Tables Vol C Tables 4.2.6.8 and 6.1.1.4'
Br Br -0.2901 2.4595 'International Tables Vol C Tables 4.2.6.8 and 6.1.1.4'

loop_
_geom_angle_atom_site_label_1
_geom_angle_atom_site_label_2
_geom_angle_atom_site_label_3
_geom_angle
C1 O1 C9 120.1(2)
C10 O2 C9 119.4(2)
C2 C1 O1 116.2(3)
C2 C1 C6 121.3(3)
O1 C1 C6 122.5(3)
C1 C2 C3 119.4(4)
C1 C2 H2 120.3
C3 C2 H2 120.3
C4 C3 C2 120.6(4)
C4 C3 H3 119.7
C2 C3 H3 119.7
C3 C4 C5 119.5(4)
C3 C4 H4 120.3
C5 C4 H4 120.3
C4 C5 C6 120.7(4)
C4 C5 H5 119.6
C6 C5 H5 119.6
C1 C6 C5 118.4(3)
C1 C6 C7 118.4(3)
C5 C6 C7 123.2(3)
C6 C7 C11 111.0(2)
C6 C7 C8 107.5(3)
C11 C7 C8 108.4(3)
C6 C7 H7 109.9
C11 C7 H7 109.9
C8 C7 H7 109.9
C9 C8 C7 107.4(2)
C9 C8 H8A 110.2
C7 C8 H8A 110.2
C9 C8 H8B 110.2
C7 C8 H8B 110.2
H8A C8 H8B 108.5
O1 C9 O2 108.3(2)
O1 C9 C16 106.8(3)
O2 C9 C16 105.9(3)
O1 C9 C8 111.3(3)
O2 C9 C8 110.5(3)
C16 C9 C8 113.8(2)
O2 C10 C11 123.5(3)
O2 C10 C15 115.8(3)
C11 C10 C15 120.6(3)
C12 C11 C10 119.0(3)
C12 C11 C7 122.8(3)
C10 C11 C7 118.1(3)
C13 C12 C11 120.1(3)
C13 C12 H12 120.0
C11 C12 H12 120.0
C12 C13 C14 121.1(3)
C12 C13 Br1 119.8(2)
C14 C13 Br1 119.1(3)
C15 C14 C13 119.0(3)
C15 C14 H14 120.5
C13 C14 H14 120.5
C14 C15 C10 120.2(3)
C14 C15 H15 119.9
C10 C15 H15 119.9
C17 C16 C21 118.4(3)
C17 C16 C9 120.5(3)
C21 C16 C9 121.0(3)
C16 C17 C18 120.3(4)
C16 C17 H17 119.9
C18 C17 H17 119.9
C19 C18 C17 120.3(4)
C19 C18 H18 119.8
C17 C18 H18 119.8
C18 C19 C20 119.9(4)
C18 C19 H19 120.1
C20 C19 H19 120.1
C19 C20 C21 119.9(4)
C19 C20 H20 120.0
C21 C20 H20 120.0
C16 C21 C20 121.2(4)
C16 C21 H21 119.4
C20 C21 H21 119.4

loop_
_geom_bond_atom_site_label_1
_geom_bond_atom_site_label_2
_geom_bond_distance
Br1 C13 1.891(3)
O1 C1 1.378(4)
O1 C9 1.418(4)
O2 C10 1.369(4)
O2 C9 1.428(4)
C1 C2 1.373(5)
C1 C6 1.381(5)
C2 C3 1.380(5)
C2 H2 0.9300
C3 C4 1.372(6)
C3 H3 0.9300
C4 C5 1.383(5)
C4 H4 0.9300
C5 C6 1.389(4)
C5 H5 0.9300
C6 C7 1.499(4)
C7 C11 1.510(4)
C7 C8 1.523(4)
C7 H7 0.9800
C8 C9 1.518(4)
C8 H8A 0.9700
C8 H8B 0.9700
C9 C16 1.510(4)
C10 C11 1.381(4)
C10 C15 1.383(4)
C11 C12 1.379(4)
C12 C13 1.376(4)
C12 H12 0.9300
C13 C14 1.377(5)
C14 C15 1.376(4)
C14 H14 0.9300
C15 H15 0.9300
C16 C17 1.370(5)
C16 C21 1.370(5)
C17 C18 1.392(6)
C17 H17 0.9300
C18 C19 1.353(7)
C18 H18 0.9300
C19 C20 1.363(6)
C19 H19 0.9300
C20 C21 1.376(5)
C20 H20 0.9300
C21 H21 0.9300

loop_
_geom_torsion_atom_site_label_1
_geom_torsion_atom_site_label_2
_geom_torsion_atom_site_label_3
_geom_torsion_atom_site_label_4
_geom_torsion
C9 O1 C1 C2 174.4(3)
C9 O1 C1 C6 -5.9(4)
O1 C1 C2 C3 178.7(3)
C6 C1 C2 C3 -0.9(5)
C1 C2 C3 C4 0.6(6)
C2 C3 C4 C5 -1.0(6)
C3 C4 C5 C6 1.7(6)
C2 C1 C6 C5 1.6(5)
O1 C1 C6 C5 -178.1(3)
C2 C1 C6 C7 -179.0(3)
O1 C1 C6 C7 1.4(4)
C4 C5 C6 C1 -2.0(5)
C4 C5 C6 C7 178.6(3)
C1 C6 C7 C11 -85.7(3)
C5 C6 C7 C11 93.8(3)
C1 C6 C7 C8 32.8(4)
C5 C6 C7 C8 -147.8(3)
C6 C7 C8 C9 -61.2(3)
C11 C7 C8 C9 58.9(3)
C1 O1 C9 O2 96.3(3)
C1 O1 C9 C16 -150.0(3)
C1 O1 C9 C8 -25.3(4)
C10 O2 C9 O1 -89.7(3)
C10 O2 C9 C16 156.1(3)
C10 O2 C9 C8 32.4(4)
C7 C8 C9 O1 58.8(3)
C7 C8 C9 O2 -61.5(3)
C7 C8 C9 C16 179.5(3)
C9 O2 C10 C11 -0.8(4)
C9 O2 C10 C15 179.2(3)
O2 C10 C11 C12 178.2(3)
C15 C10 C11 C12 -1.8(4)
O2 C10 C11 C7 -0.4(4)
C15 C10 C11 C7 179.6(3)
C6 C7 C11 C12 -90.3(3)
C8 C7 C11 C12 151.8(3)
C6 C7 C11 C10 88.2(3)
C8 C7 C11 C10 -29.7(4)
C10 C11 C12 C13 1.5(4)
C7 C11 C12 C13 -179.9(3)
C11 C12 C13 C14 -1.4(5)
C11 C12 C13 Br1 177.7(2)
C12 C13 C14 C15 1.5(5)
Br1 C13 C14 C15 -177.6(2)
C13 C14 C15 C10 -1.7(5)
O2 C10 C15 C14 -178.1(3)
C11 C10 C15 C14 1.9(5)
O1 C9 C16 C17 31.4(4)
O2 C9 C16 C17 146.7(3)
C8 C9 C16 C17 -91.8(4)
O1 C9 C16 C21 -150.0(3)
O2 C9 C16 C21 -34.7(4)
C8 C9 C16 C21 86.8(4)
C21 C16 C17 C18 -0.7(6)
C9 C16 C17 C18 177.9(4)
C16 C17 C18 C19 0.7(8)
C17 C18 C19 C20 -0.5(8)
C18 C19 C20 C21 0.4(7)
C17 C16 C21 C20 0.6(6)
C9 C16 C21 C20 -178.0(3)
C19 C20 C21 C16 -0.5(7)
